data_4106091
loop_
_publ_author_name
'Peng Ren'
'Oleg Vechorkin'
'Kim von Allmen'
'Rosario Scopelliti'
'Xile Hu'

_publ_section_title
;
 A Structure-Activity Study of Ni-Catalyzed Alkyl-Alkyl Kumada Coupling.
 Improved Catalysts for Coupling of Secondary Alkyl Halides
;
_journal_name_full 'Journal of the American Chemical Society'
_journal_page_first 7084
_journal_page_last 7095
_journal_paper_doi 10.1021/ja200270k
_journal_volume 133
_journal_year 2011
_chemical_formula_moiety 'C36 H48 Li2 N6'
_chemical_formula_sum 'C36 H48 Li2 N6'
_chemical_formula_weight 578.68
_chemical_name_systematic
; 
 ? 
;
_space_group_IT_number 2
_symmetry_cell_setting triclinic
_symmetry_space_group_name_Hall '-P 1'
_symmetry_space_group_name_H-M 'P -1'
_atom_sites_solution_hydrogens geom
_atom_sites_solution_primary direct
_atom_sites_solution_secondary difmap
_audit_creation_method SHELXL-97
_cell_angle_alpha 101.90(7)
_cell_angle_beta 98.01(7)
_cell_angle_gamma 103.41(6)
_cell_formula_units_Z 2
_cell_length_a 9.425(10)
_cell_length_b 9.633(7)
_cell_length_c 19.58(2)
_cell_measurement_reflns_used 18
_cell_measurement_temperature 100(2)
_cell_measurement_theta_max 22
_cell_measurement_theta_min 3
_cell_volume 1659(3)
_computing_cell_refinement 'Dirax/lsq (Duisenberg & Schreurs, 1989-2000)'
_computing_data_collection 'Collect (Bruker AXS BV, 1997-2004)'
_computing_data_reduction 'EvalCCD (Duisenberg & Schreurs, 1990-2000)'
_computing_molecular_graphics 'Bruker SHELXTL'
_computing_publication_material 'Bruker SHELXTL'
_computing_structure_refinement 'SHELXL-97 (Sheldrick, 1997)'
_computing_structure_solution 'SHELXS-97 (Sheldrick, 1990)'
_diffrn_ambient_temperature 100(2)
_diffrn_measured_fraction_theta_full 0.960
_diffrn_measured_fraction_theta_max 0.960
_diffrn_measurement_device_type 'Bruker APEX II CCD'
_diffrn_measurement_method 'phi and omega scans'
_diffrn_radiation_monochromator graphite
_diffrn_radiation_source 'fine-focus sealed tube'
_diffrn_radiation_type MoK\a
_diffrn_radiation_wavelength 0.71073
_diffrn_reflns_av_R_equivalents 0.0998
_diffrn_reflns_av_sigmaI/netI 0.1196
_diffrn_reflns_limit_h_max 11
_diffrn_reflns_limit_h_min -10
_diffrn_reflns_limit_k_max 11
_diffrn_reflns_limit_k_min -11
_diffrn_reflns_limit_l_max 23
_diffrn_reflns_limit_l_min -23
_diffrn_reflns_number 21893
_diffrn_reflns_theta_full 25.00
_diffrn_reflns_theta_max 25.00
_diffrn_reflns_theta_min 3.41
_exptl_absorpt_coefficient_mu 0.068
_exptl_absorpt_correction_T_max 0.7452
_exptl_absorpt_correction_T_min 0.6389
_exptl_absorpt_correction_type multi-scan
_exptl_absorpt_process_details 'SADABS 2008, Bruker AXS, 2008'
_exptl_crystal_colour green
_exptl_crystal_density_diffrn 1.158
_exptl_crystal_description prismatic
_exptl_crystal_F_000 624
_exptl_crystal_size_max 0.43
_exptl_crystal_size_mid 0.30
_exptl_crystal_size_min 0.27
_refine_diff_density_max 0.837
_refine_diff_density_min -0.368
_refine_diff_density_rms 0.071
_refine_ls_extinction_coef 0.0034(9)
_refine_ls_extinction_expression Fc^*^=kFc[1+0.001xFc^2^\l^3^/sin(2\q)]^-1/4^
_refine_ls_extinction_method SHELXL
_refine_ls_goodness_of_fit_ref 1.112
_refine_ls_hydrogen_treatment constr
_refine_ls_matrix_type full
_refine_ls_number_parameters 398
_refine_ls_number_reflns 5614
_refine_ls_number_restraints 0
_refine_ls_restrained_S_all 1.112
_refine_ls_R_factor_all 0.1807
_refine_ls_R_factor_gt 0.0862
_refine_ls_shift/su_max 0.000
_refine_ls_shift/su_mean 0.000
_refine_ls_structure_factor_coef Fsqd
_refine_ls_weighting_details 'calc w=1/[\s^2^(Fo^2^)+(0.0317P)^2^+4.2925P] where P=(Fo^2^+2Fc^2^)/3'
_refine_ls_weighting_scheme calc
_refine_ls_wR_factor_gt 0.1509
_refine_ls_wR_factor_ref 0.1905
_reflns_number_gt 3100
_reflns_number_total 5614
_reflns_threshold_expression >2sigma(I)
_cod_data_source_file ja200270k_si_002.cif
_cod_data_source_block ov-kim1
_cod_original_cell_volume 1660(3)
_cod_database_code 4106091

loop_
_symmetry_equiv_pos_as_xyz
'x, y, z'
'-x, -y, -z'

loop_
_atom_site_label
_atom_site_type_symbol
_atom_site_fract_x
_atom_site_fract_y
_atom_site_fract_z
_atom_site_U_iso_or_equiv
_atom_site_adp_type
_atom_site_occupancy
_atom_site_symmetry_multiplicity
_atom_site_calc_flag
_atom_site_refinement_flags
Li1 Li 0.3756(8) 0.6277(8) 0.2644(4) 0.0208(17) Uani 1 1 d .
Li2 Li 0.1261(8) 0.4464(8) 0.2355(4) 0.0211(17) Uani 1 1 d .
N1 N 0.3771(4) 0.7065(4) 0.17494(18) 0.0166(8) Uani 1 1 d .
H1 H 0.3359 0.6193 0.1399 0.020 Uiso 1 1 calc R
N2 N 0.1722(4) 0.6704(4) 0.26474(18) 0.0159(8) Uani 1 1 d .
N3 N 0.0920(4) 0.4492(4) 0.33754(19) 0.0213(9) Uani 1 1 d .
H3 H 0.1699 0.4211 0.3605 0.026 Uiso 1 1 calc R
N4 N 0.4627(4) 0.6033(4) 0.3614(2) 0.0304(10) Uani 1 1 d .
H4 H 0.3856 0.6084 0.3859 0.036 Uiso 1 1 calc R
N5 N 0.3242(4) 0.4013(4) 0.23086(18) 0.0177(8) Uani 1 1 d .
N6 N 0.0900(4) 0.3957(4) 0.12379(18) 0.0180(9) Uani 1 1 d .
H6 H 0.1240 0.4889 0.1163 0.022 Uiso 1 1 calc R
C1 C 0.2546(4) 0.7765(4) 0.1690(2) 0.0137(10) Uani 1 1 d .
C2 C 0.2355(5) 0.8580(5) 0.1194(2) 0.0166(10) Uani 1 1 d .
H2 H 0.3030 0.8679 0.0878 0.020 Uiso 1 1 calc R
C3 C 0.1203(5) 0.9258(5) 0.1145(2) 0.0185(10) Uani 1 1 d .
H3A H 0.1105 0.9836 0.0812 0.022 Uiso 1 1 calc R
C4 C 0.0203(5) 0.9068(5) 0.1596(2) 0.0173(10) Uani 1 1 d .
H4A H -0.0603 0.9504 0.1565 0.021 Uiso 1 1 calc R
C5 C 0.0364(5) 0.8251(5) 0.2092(2) 0.0171(10) Uani 1 1 d .
H5 H -0.0346 0.8130 0.2390 0.020 Uiso 1 1 calc R
C6 C 0.1549(4) 0.7591(4) 0.2170(2) 0.0129(9) Uani 1 1 d .
C7 C 0.1384(4) 0.7126(5) 0.3324(2) 0.0165(10) Uani 1 1 d .
C8 C 0.1459(4) 0.8590(5) 0.3679(2) 0.0195(11) Uani 1 1 d .
H8 H 0.1611 0.9334 0.3425 0.023 Uiso 1 1 calc R
C9 C 0.1321(5) 0.8968(5) 0.4377(2) 0.0233(11) Uani 1 1 d .
H9 H 0.1357 0.9959 0.4591 0.028 Uiso 1 1 calc R
C10 C 0.1129(5) 0.7920(5) 0.4778(2) 0.0256(12) Uani 1 1 d .
H10 H 0.1077 0.8191 0.5266 0.031 Uiso 1 1 calc R
C11 C 0.1016(5) 0.6470(5) 0.4441(2) 0.0236(11) Uani 1 1 d .
H11 H 0.0876 0.5745 0.4707 0.028 Uiso 1 1 calc R
C12 C 0.1099(5) 0.6042(5) 0.3728(2) 0.0195(10) Uani 1 1 d .
C13 C 0.5116(5) 0.7693(5) 0.1477(2) 0.0200(11) Uani 1 1 d .
H13 H 0.4809 0.7777 0.0981 0.024 Uiso 1 1 calc R
C14 C 0.6086(5) 0.6622(5) 0.1472(3) 0.0292(12) Uani 1 1 d .
H14A H 0.6358 0.6512 0.1956 0.044 Uiso 1 1 calc R
H14B H 0.6989 0.7005 0.1300 0.044 Uiso 1 1 calc R
H14C H 0.5532 0.5661 0.1157 0.044 Uiso 1 1 calc R
C15 C 0.5930(5) 0.9218(5) 0.1955(3) 0.0332(13) Uani 1 1 d .
H15A H 0.5243 0.9842 0.1984 0.050 Uiso 1 1 calc R
H15B H 0.6768 0.9663 0.1755 0.050 Uiso 1 1 calc R
H15C H 0.6300 0.9127 0.2432 0.050 Uiso 1 1 calc R
C16 C -0.0485(5) 0.3450(5) 0.3421(2) 0.0253(12) Uani 1 1 d .
H16 H -0.0692 0.3718 0.3911 0.030 Uiso 1 1 calc R
C17 C -0.0300(6) 0.1908(5) 0.3271(3) 0.0373(14) Uani 1 1 d .
H17A H -0.0035 0.1666 0.2803 0.056 Uiso 1 1 calc R
H17B H -0.1236 0.1210 0.3276 0.056 Uiso 1 1 calc R
H17C H 0.0490 0.1848 0.3637 0.056 Uiso 1 1 calc R
C18 C -0.1758(5) 0.3586(6) 0.2882(3) 0.0343(13) Uani 1 1 d .
H18A H -0.1739 0.4626 0.2943 0.051 Uiso 1 1 calc R
H18B H -0.2710 0.3038 0.2961 0.051 Uiso 1 1 calc R
H18C H -0.1638 0.3181 0.2398 0.051 Uiso 1 1 calc R
C19 C 0.4640(5) 0.4494(5) 0.3525(2) 0.0250(11) Uani 1 1 d .
C20 C 0.5286(5) 0.3995(6) 0.4081(2) 0.0286(12) Uani 1 1 d .
H20 H 0.5780 0.4679 0.4520 0.034 Uiso 1 1 calc R
C21 C 0.5214(5) 0.2512(5) 0.4000(3) 0.0285(12) Uani 1 1 d .
H21 H 0.5695 0.2182 0.4371 0.034 Uiso 1 1 calc R
C22 C 0.4425(5) 0.1522(5) 0.3367(3) 0.0280(12) Uani 1 1 d .
H22 H 0.4325 0.0499 0.3314 0.034 Uiso 1 1 calc R
C23 C 0.3783(5) 0.2003(5) 0.2815(2) 0.0210(11) Uani 1 1 d .
H23 H 0.3237 0.1298 0.2390 0.025 Uiso 1 1 calc R
C24 C 0.3915(5) 0.3506(5) 0.2861(2) 0.0194(10) Uani 1 1 d .
C25 C 0.3237(5) 0.3305(5) 0.1608(2) 0.0165(10) Uani 1 1 d .
C26 C 0.4359(5) 0.2659(5) 0.1409(2) 0.0205(11) Uani 1 1 d .
H26 H 0.5159 0.2680 0.1767 0.025 Uiso 1 1 calc R
C27 C 0.4339(5) 0.1994(5) 0.0709(2) 0.0215(11) Uani 1 1 d .
H27 H 0.5103 0.1544 0.0597 0.026 Uiso 1 1 calc R
C28 C 0.3207(5) 0.1982(5) 0.0169(2) 0.0233(11) Uani 1 1 d .
H28 H 0.3187 0.1523 -0.0312 0.028 Uiso 1 1 calc R
C29 C 0.2103(5) 0.2650(5) 0.0342(2) 0.0193(10) Uani 1 1 d .
H29 H 0.1344 0.2669 -0.0027 0.023 Uiso 1 1 calc R
C30 C 0.2089(4) 0.3293(5) 0.1045(2) 0.0157(10) Uani 1 1 d .
C31 C 0.5909(5) 0.7199(5) 0.4104(3) 0.0333(13) Uani 1 1 d .
H31 H 0.6043 0.6982 0.4583 0.040 Uiso 1 1 calc R
C32 C 0.5496(6) 0.8626(6) 0.4166(3) 0.0452(15) Uani 1 1 d .
H32A H 0.6269 0.9413 0.4513 0.068 Uiso 1 1 calc R
H32B H 0.4544 0.8535 0.4324 0.068 Uiso 1 1 calc R
H32C H 0.5405 0.8864 0.3702 0.068 Uiso 1 1 calc R
C33 C 0.7280(6) 0.7194(7) 0.3815(3) 0.0519(17) Uani 1 1 d .
H33A H 0.7500 0.6242 0.3796 0.078 Uiso 1 1 calc R
H33B H 0.8112 0.7984 0.4122 0.078 Uiso 1 1 calc R
H33C H 0.7133 0.7351 0.3334 0.078 Uiso 1 1 calc R
C34 C -0.0568(4) 0.3417(5) 0.0736(2) 0.0191(10) Uani 1 1 d .
H34 H -0.0401 0.3405 0.0242 0.023 Uiso 1 1 calc R
C35 C -0.1316(5) 0.1865(5) 0.0766(2) 0.0221(11) Uani 1 1 d .
H35A H -0.0667 0.1227 0.0648 0.033 Uiso 1 1 calc R
H35B H -0.2261 0.1494 0.0423 0.033 Uiso 1 1 calc R
H35C H -0.1503 0.1871 0.1246 0.033 Uiso 1 1 calc R
C36 C -0.1494(5) 0.4483(5) 0.0939(3) 0.0259(11) Uani 1 1 d .
H36A H -0.1653 0.4511 0.1425 0.039 Uiso 1 1 calc R
H36B H -0.2457 0.4154 0.0609 0.039 Uiso 1 1 calc R
H36C H -0.0969 0.5470 0.0913 0.039 Uiso 1 1 calc R

loop_
_atom_site_aniso_label
_atom_site_aniso_U_11
_atom_site_aniso_U_22
_atom_site_aniso_U_33
_atom_site_aniso_U_23
_atom_site_aniso_U_13
_atom_site_aniso_U_12
Li1 0.025(4) 0.023(4) 0.017(4) 0.006(3) 0.006(3) 0.008(3)
Li2 0.022(4) 0.027(5) 0.015(4) 0.005(3) 0.003(3) 0.008(3)
N1 0.0166(19) 0.019(2) 0.0139(19) 0.0044(16) 0.0028(15) 0.0048(16)
N2 0.020(2) 0.019(2) 0.0131(19) 0.0080(16) 0.0053(15) 0.0086(16)
N3 0.026(2) 0.020(2) 0.020(2) 0.0074(17) 0.0042(17) 0.0075(17)
N4 0.031(2) 0.032(3) 0.025(2) 0.0043(19) 0.0012(19) 0.0078(19)
N5 0.021(2) 0.018(2) 0.014(2) 0.0026(16) -0.0011(15) 0.0076(16)
N6 0.018(2) 0.019(2) 0.014(2) 0.0019(16) 0.0006(15) 0.0040(16)
C1 0.015(2) 0.012(2) 0.012(2) 0.0010(18) -0.0003(18) 0.0050(18)
C2 0.017(2) 0.017(3) 0.015(2) 0.0042(19) 0.0037(18) 0.0026(19)
C3 0.020(2) 0.019(3) 0.015(2) 0.0051(19) -0.0010(19) 0.004(2)
C4 0.017(2) 0.014(2) 0.018(2) 0.0023(19) -0.0047(19) 0.0050(19)
C5 0.018(2) 0.018(3) 0.014(2) -0.0001(19) 0.0053(18) 0.0053(19)
C6 0.017(2) 0.007(2) 0.014(2) 0.0036(17) -0.0003(18) 0.0023(18)
C7 0.011(2) 0.020(3) 0.017(2) -0.0010(19) 0.0029(18) 0.0044(19)
C8 0.017(2) 0.027(3) 0.012(2) 0.006(2) 0.0003(18) 0.002(2)
C9 0.026(3) 0.023(3) 0.017(3) 0.000(2) 0.004(2) 0.005(2)
C10 0.032(3) 0.025(3) 0.015(2) -0.003(2) 0.004(2) 0.004(2)
C11 0.031(3) 0.025(3) 0.014(2) 0.009(2) 0.003(2) 0.002(2)
C12 0.021(2) 0.020(3) 0.016(2) 0.004(2) 0.0028(19) 0.004(2)
C13 0.019(2) 0.021(3) 0.024(3) 0.010(2) 0.008(2) 0.005(2)
C14 0.023(3) 0.031(3) 0.039(3) 0.011(2) 0.013(2) 0.012(2)
C15 0.024(3) 0.024(3) 0.049(4) 0.005(2) 0.009(2) 0.005(2)
C16 0.031(3) 0.023(3) 0.018(3) 0.003(2) 0.009(2) 0.001(2)
C17 0.054(4) 0.021(3) 0.034(3) 0.009(2) 0.014(3) 0.000(3)
C18 0.026(3) 0.041(3) 0.029(3) 0.004(2) 0.004(2) 0.001(2)
C19 0.033(3) 0.018(3) 0.024(3) 0.004(2) -0.001(2) 0.012(2)
C20 0.039(3) 0.034(3) 0.013(2) 0.006(2) -0.003(2) 0.015(2)
C21 0.030(3) 0.035(3) 0.025(3) 0.016(2) 0.001(2) 0.013(2)
C22 0.032(3) 0.021(3) 0.034(3) 0.016(2) 0.005(2) 0.006(2)
C23 0.020(2) 0.020(3) 0.021(3) 0.006(2) 0.003(2) 0.002(2)
C24 0.018(2) 0.021(3) 0.019(2) 0.004(2) 0.0000(19) 0.008(2)
C25 0.017(2) 0.012(2) 0.018(2) 0.0052(19) 0.0011(19) 0.0008(19)
C26 0.016(2) 0.023(3) 0.021(3) 0.004(2) 0.0018(19) 0.004(2)
C27 0.016(2) 0.022(3) 0.029(3) 0.007(2) 0.009(2) 0.007(2)
C28 0.026(3) 0.024(3) 0.019(3) 0.004(2) 0.010(2) 0.001(2)
C29 0.020(2) 0.022(3) 0.016(2) 0.006(2) 0.0043(19) 0.004(2)
C30 0.012(2) 0.016(2) 0.019(2) 0.0051(19) 0.0028(18) 0.0045(18)
C31 0.032(3) 0.019(3) 0.037(3) 0.007(2) -0.021(2) 0.001(2)
C32 0.046(4) 0.034(3) 0.043(4) -0.004(3) -0.012(3) 0.009(3)
C33 0.038(3) 0.051(4) 0.054(4) 0.004(3) -0.002(3) 0.002(3)
C34 0.016(2) 0.022(3) 0.017(2) 0.004(2) -0.0011(19) 0.004(2)
C35 0.020(2) 0.023(3) 0.024(3) 0.006(2) 0.001(2) 0.007(2)
C36 0.023(3) 0.026(3) 0.029(3) 0.005(2) 0.002(2) 0.010(2)

loop_
_atom_type_symbol
_atom_type_description
_atom_type_scat_dispersion_real
_atom_type_scat_dispersion_imag
_atom_type_scat_source
C C 0.0033 0.0016 'International Tables Vol C Tables 4.2.6.8 and 6.1.1.4'
H H 0.0000 0.0000 'International Tables Vol C Tables 4.2.6.8 and 6.1.1.4'
Li Li -0.0003 0.0001 'International Tables Vol C Tables 4.2.6.8 and 6.1.1.4'
N N 0.0061 0.0033 'International Tables Vol C Tables 4.2.6.8 and 6.1.1.4'

loop_
_geom_angle_atom_site_label_1
_geom_angle_atom_site_label_2
_geom_angle_atom_site_label_3
_geom_angle
N4 Li1 N1 156.0(4)
N4 Li1 N2 110.9(4)
N1 Li1 N2 86.0(3)
N4 Li1 N5 86.2(3)
N1 Li1 N5 106.8(4)
N2 Li1 N5 103.8(4)
N4 Li1 Li2 101.9(4)
N1 Li1 Li2 102.0(4)
N2 Li1 Li2 52.2(3)
N5 Li1 Li2 51.6(3)
N5 Li2 N2 105.8(4)
N5 Li2 N3 106.5(4)
N2 Li2 N3 86.8(3)
N5 Li2 N6 85.8(3)
N2 Li2 N6 104.1(4)
N3 Li2 N6 161.0(4)
N5 Li2 Li1 53.1(3)
N2 Li2 Li1 52.7(3)
N3 Li2 Li1 99.1(3)
N6 Li2 Li1 99.9(3)
C1 N1 C13 117.4(4)
C1 N1 Li1 107.0(3)
C13 N1 Li1 126.1(3)
C1 N1 H1 100.3
C13 N1 H1 100.3
Li1 N1 H1 100.3
C7 N2 C6 117.9(4)
C7 N2 Li2 108.8(3)
C6 N2 Li2 124.3(3)
C7 N2 Li1 115.4(3)
C6 N2 Li1 107.8(3)
Li2 N2 Li1 75.1(3)
C12 N3 C16 114.9(3)
C12 N3 Li2 106.0(3)
C16 N3 Li2 114.9(3)
C12 N3 H3 106.8
C16 N3 H3 106.8
Li2 N3 H3 106.8
C19 N4 C31 118.5(4)
C19 N4 Li1 107.6(4)
C31 N4 Li1 121.1(4)
C19 N4 H4 102.1
C31 N4 H4 102.1
Li1 N4 H4 102.1
C25 N5 C24 117.8(4)
C25 N5 Li2 109.2(3)
C24 N5 Li2 119.2(3)
C25 N5 Li1 121.6(4)
C24 N5 Li1 107.3(4)
Li2 N5 Li1 75.3(3)
C30 N6 C34 117.3(3)
C30 N6 Li2 105.6(3)
C34 N6 Li2 126.7(3)
C30 N6 H6 100.7
C34 N6 H6 100.7
Li2 N6 H6 100.7
C2 C1 C6 120.4(4)
C2 C1 N1 122.1(4)
C6 C1 N1 117.5(4)
C1 C2 C3 121.9(4)
C1 C2 H2 119.0
C3 C2 H2 119.0
C4 C3 C2 118.3(4)
C4 C3 H3A 120.9
C2 C3 H3A 120.9
C5 C4 C3 120.8(4)
C5 C4 H4A 119.6
C3 C4 H4A 119.6
C4 C5 C6 122.2(4)
C4 C5 H5 118.9
C6 C5 H5 118.9
N2 C6 C5 124.1(4)
N2 C6 C1 119.5(4)
C5 C6 C1 116.3(4)
N2 C7 C8 125.0(4)
N2 C7 C12 118.4(4)
C8 C7 C12 116.2(4)
C9 C8 C7 122.3(4)
C9 C8 H8 118.8
C7 C8 H8 118.8
C8 C9 C10 121.0(5)
C8 C9 H9 119.5
C10 C9 H9 119.5
C11 C10 C9 118.1(4)
C11 C10 H10 120.9
C9 C10 H10 120.9
C10 C11 C12 122.2(4)
C10 C11 H11 118.9
C12 C11 H11 118.9
C11 C12 C7 120.0(4)
C11 C12 N3 121.3(4)
C7 C12 N3 118.7(4)
N1 C13 C15 109.5(4)
N1 C13 C14 107.2(4)
C15 C13 C14 111.8(4)
N1 C13 H13 109.4
C15 C13 H13 109.4
C14 C13 H13 109.4
C13 C14 H14A 109.5
C13 C14 H14B 109.5
H14A C14 H14B 109.5
C13 C14 H14C 109.5
H14A C14 H14C 109.5
H14B C14 H14C 109.5
C13 C15 H15A 109.5
C13 C15 H15B 109.5
H15A C15 H15B 109.5
C13 C15 H15C 109.5
H15A C15 H15C 109.5
H15B C15 H15C 109.5
N3 C16 C17 108.9(4)
N3 C16 C18 108.5(4)
C17 C16 C18 111.6(4)
N3 C16 H16 109.3
C17 C16 H16 109.3
C18 C16 H16 109.3
C16 C17 H17A 109.5
C16 C17 H17B 109.5
H17A C17 H17B 109.5
C16 C17 H17C 109.5
H17A C17 H17C 109.5
H17B C17 H17C 109.5
C16 C18 H18A 109.5
C16 C18 H18B 109.5
H18A C18 H18B 109.5
C16 C18 H18C 109.5
H18A C18 H18C 109.5
H18B C18 H18C 109.5
C20 C19 C24 121.0(4)
C20 C19 N4 121.7(4)
C24 C19 N4 117.3(4)
C21 C20 C19 120.9(5)
C21 C20 H20 119.6
C19 C20 H20 119.6
C22 C21 C20 118.6(5)
C22 C21 H21 120.7
C20 C21 H21 120.7
C23 C22 C21 120.9(5)
C23 C22 H22 119.5
C21 C22 H22 119.5
C22 C23 C24 122.0(4)
C22 C23 H23 119.0
C24 C23 H23 119.0
C23 C24 N5 122.7(4)
C23 C24 C19 116.4(4)
N5 C24 C19 120.6(4)
N5 C25 C26 123.7(4)
N5 C25 C30 119.6(4)
C26 C25 C30 116.6(4)
C27 C26 C25 122.4(4)
C27 C26 H26 118.8
C25 C26 H26 118.8
C26 C27 C28 120.2(4)
C26 C27 H27 119.9
C28 C27 H27 119.9
C29 C28 C27 119.1(4)
C29 C28 H28 120.4
C27 C28 H28 120.4
C28 C29 C30 121.3(4)
C28 C29 H29 119.3
C30 C29 H29 119.3
C29 C30 C25 120.3(4)
C29 C30 N6 121.9(4)
C25 C30 N6 117.7(4)
C33 C31 N4 109.2(4)
C33 C31 C32 113.4(5)
N4 C31 C32 106.5(4)
C33 C31 H31 109.2
N4 C31 H31 109.2
C32 C31 H31 109.2
C31 C32 H32A 109.5
C31 C32 H32B 109.5
H32A C32 H32B 109.5
C31 C32 H32C 109.5
H32A C32 H32C 109.5
H32B C32 H32C 109.5
C31 C33 H33A 109.5
C31 C33 H33B 109.5
H33A C33 H33B 109.5
C31 C33 H33C 109.5
H33A C33 H33C 109.5
H33B C33 H33C 109.5
N6 C34 C35 109.4(4)
N6 C34 C36 108.4(4)
C35 C34 C36 112.3(4)
N6 C34 H34 108.9
C35 C34 H34 108.9
C36 C34 H34 108.9
C34 C35 H35A 109.5
C34 C35 H35B 109.5
H35A C35 H35B 109.5
C34 C35 H35C 109.5
H35A C35 H35C 109.5
H35B C35 H35C 109.5
C34 C36 H36A 109.5
C34 C36 H36B 109.5
H36A C36 H36B 109.5
C34 C36 H36C 109.5
H36A C36 H36C 109.5
H36B C36 H36C 109.5

loop_
_geom_bond_atom_site_label_1
_geom_bond_atom_site_label_2
_geom_bond_distance
Li1 N4 2.042(9)
Li1 N1 2.049(9)
Li1 N2 2.052(8)
Li1 N5 2.062(8)
Li1 Li2 2.493(11)
Li2 N5 2.022(8)
Li2 N2 2.039(9)
Li2 N3 2.063(8)
Li2 N6 2.102(8)
N1 C1 1.468(5)
N1 C13 1.491(5)
N1 H1 0.9300
N2 C7 1.406(5)
N2 C6 1.408(5)
N3 C12 1.470(6)
N3 C16 1.490(6)
N3 H3 0.9300
N4 C19 1.460(6)
N4 C31 1.499(6)
N4 H4 0.9300
N5 C25 1.400(5)
N5 C24 1.408(6)
N6 C30 1.469(5)
N6 C34 1.492(5)
N6 H6 0.9300
C1 C2 1.388(6)
C1 C6 1.426(6)
C2 C3 1.393(6)
C2 H2 0.9500
C3 C4 1.386(6)
C3 H3A 0.9500
C4 C5 1.383(6)
C4 H4A 0.9500
C5 C6 1.413(6)
C5 H5 0.9500
C7 C8 1.419(6)
C7 C12 1.434(6)
C8 C9 1.373(6)
C8 H8 0.9500
C9 C10 1.396(7)
C9 H9 0.9500
C10 C11 1.389(6)
C10 H10 0.9500
C11 C12 1.392(6)
C11 H11 0.9500
C13 C15 1.527(6)
C13 C14 1.528(6)
C13 H13 1.0000
C14 H14A 0.9800
C14 H14B 0.9800
C14 H14C 0.9800
C15 H15A 0.9800
C15 H15B 0.9800
C15 H15C 0.9800
C16 C17 1.509(7)
C16 C18 1.532(7)
C16 H16 1.0000
C17 H17A 0.9800
C17 H17B 0.9800
C17 H17C 0.9800
C18 H18A 0.9800
C18 H18B 0.9800
C18 H18C 0.9800
C19 C20 1.397(7)
C19 C24 1.416(6)
C20 C21 1.389(7)
C20 H20 0.9500
C21 C22 1.388(7)
C21 H21 0.9500
C22 C23 1.381(6)
C22 H22 0.9500
C23 C24 1.407(6)
C23 H23 0.9500
C25 C26 1.407(6)
C25 C30 1.430(6)
C26 C27 1.383(6)
C26 H26 0.9500
C27 C28 1.390(6)
C27 H27 0.9500
C28 C29 1.389(6)
C28 H28 0.9500
C29 C30 1.392(6)
C29 H29 0.9500
C31 C33 1.482(7)
C31 C32 1.500(7)
C31 H31 1.0000
C32 H32A 0.9800
C32 H32B 0.9800
C32 H32C 0.9800
C33 H33A 0.9800
C33 H33B 0.9800
C33 H33C 0.9800
C34 C35 1.514(6)
C34 C36 1.523(6)
C34 H34 1.0000
C35 H35A 0.9800
C35 H35B 0.9800
C35 H35C 0.9800
C36 H36A 0.9800
C36 H36B 0.9800
C36 H36C 0.9800

loop_
_geom_torsion_atom_site_label_1
_geom_torsion_atom_site_label_2
_geom_torsion_atom_site_label_3
_geom_torsion_atom_site_label_4
_geom_torsion
N4 Li1 Li2 N5 -75.4(3)
N1 Li1 Li2 N5 102.0(4)
N2 Li1 Li2 N5 177.3(4)
N4 Li1 Li2 N2 107.4(4)
N1 Li1 Li2 N2 -75.3(3)
N5 Li1 Li2 N2 -177.3(4)
N4 Li1 Li2 N3 28.5(4)
N1 Li1 Li2 N3 -154.2(3)
N2 Li1 Li2 N3 -78.9(3)
N5 Li1 Li2 N3 103.8(4)
N4 Li1 Li2 N6 -152.4(3)
N1 Li1 Li2 N6 25.0(4)
N2 Li1 Li2 N6 100.2(4)
N5 Li1 Li2 N6 -77.0(3)
N4 Li1 N1 C1 -124.8(10)
N2 Li1 N1 C1 11.5(4)
N5 Li1 N1 C1 114.8(4)
Li2 Li1 N1 C1 61.5(4)
N4 Li1 N1 C13 20.1(12)
N2 Li1 N1 C13 156.4(4)
N5 Li1 N1 C13 -100.4(4)
Li2 Li1 N1 C13 -153.6(4)
N5 Li2 N2 C7 -114.5(4)
N3 Li2 N2 C7 -8.3(4)
N6 Li2 N2 C7 156.0(3)
Li1 Li2 N2 C7 -112.2(4)
N5 Li2 N2 C6 99.3(4)
N3 Li2 N2 C6 -154.4(3)
N6 Li2 N2 C6 9.8(5)
Li1 Li2 N2 C6 101.6(4)
N5 Li2 N2 Li1 -2.3(3)
N3 Li2 N2 Li1 104.0(3)
N6 Li2 N2 Li1 -91.8(4)
N4 Li1 N2 C7 15.0(5)
N1 Li1 N2 C7 -147.5(3)
N5 Li1 N2 C7 106.2(4)
Li2 Li1 N2 C7 104.0(4)
N4 Li1 N2 C6 149.2(4)
N1 Li1 N2 C6 -13.3(4)
N5 Li1 N2 C6 -119.6(4)
Li2 Li1 N2 C6 -121.8(4)
N4 Li1 N2 Li2 -89.0(4)
N1 Li1 N2 Li2 108.5(3)
N5 Li1 N2 Li2 2.2(3)
N5 Li2 N3 C12 108.7(4)
N2 Li2 N3 C12 3.2(4)
N6 Li2 N3 C12 -122.8(13)
Li1 Li2 N3 C12 54.6(4)
N5 Li2 N3 C16 -123.2(4)
N2 Li2 N3 C16 131.3(4)
N6 Li2 N3 C16 5.4(15)
Li1 Li2 N3 C16 -177.2(4)
N1 Li1 N4 C19 -115.5(10)
N2 Li1 N4 C19 112.0(4)
N5 Li1 N4 C19 8.7(4)
Li2 Li1 N4 C19 58.2(4)
N1 Li1 N4 C31 25.3(12)
N2 Li1 N4 C31 -107.2(5)
N5 Li1 N4 C31 149.5(4)
Li2 Li1 N4 C31 -161.0(4)
N2 Li2 N5 C25 -116.5(4)
N3 Li2 N5 C25 152.1(3)
N6 Li2 N5 C25 -13.1(4)
Li1 Li2 N5 C25 -118.8(4)
N2 Li2 N5 C24 104.1(4)
N3 Li2 N5 C24 12.7(5)
N6 Li2 N5 C24 -152.4(3)
Li1 Li2 N5 C24 101.9(4)
N2 Li2 N5 Li1 2.2(3)
N3 Li2 N5 Li1 -89.1(4)
N6 Li2 N5 Li1 105.7(3)
N4 Li1 N5 C25 -147.9(4)
N1 Li1 N5 C25 11.5(5)
N2 Li1 N5 C25 101.5(4)
Li2 Li1 N5 C25 103.7(4)
N4 Li1 N5 C24 -8.1(4)
N1 Li1 N5 C24 151.3(3)
N2 Li1 N5 C24 -118.7(4)
Li2 Li1 N5 C24 -116.5(4)
N4 Li1 N5 Li2 108.4(3)
N1 Li1 N5 Li2 -92.2(4)
N2 Li1 N5 Li2 -2.2(3)
N5 Li2 N6 C30 10.9(4)
N2 Li2 N6 C30 116.1(4)
N3 Li2 N6 C30 -120.3(13)
Li1 Li2 N6 C30 62.3(4)
N5 Li2 N6 C34 154.3(4)
N2 Li2 N6 C34 -100.5(4)
N3 Li2 N6 C34 23.1(16)
Li1 Li2 N6 C34 -154.3(4)
C13 N1 C1 C2 23.2(6)
Li1 N1 C1 C2 171.6(4)
C13 N1 C1 C6 -156.3(4)
Li1 N1 C1 C6 -7.9(5)
C6 C1 C2 C3 0.3(6)
N1 C1 C2 C3 -179.2(4)
C1 C2 C3 C4 -1.8(6)
C2 C3 C4 C5 1.3(6)
C3 C4 C5 C6 0.8(6)
C7 N2 C6 C5 -39.5(6)
Li2 N2 C6 C5 103.9(5)
Li1 N2 C6 C5 -172.3(4)
C7 N2 C6 C1 145.6(4)
Li2 N2 C6 C1 -71.0(5)
Li1 N2 C6 C1 12.8(5)
C4 C5 C6 N2 -177.4(4)
C4 C5 C6 C1 -2.3(6)
C2 C1 C6 N2 177.1(4)
N1 C1 C6 N2 -3.5(5)
C2 C1 C6 C5 1.8(6)
N1 C1 C6 C5 -178.8(4)
C6 N2 C7 C8 -26.6(6)
Li2 N2 C7 C8 -175.2(4)
Li1 N2 C7 C8 102.8(5)
C6 N2 C7 C12 160.8(4)
Li2 N2 C7 C12 12.1(5)
Li1 N2 C7 C12 -69.9(5)
N2 C7 C8 C9 -170.6(4)
C12 C7 C8 C9 2.2(6)
C7 C8 C9 C10 1.4(7)
C8 C9 C10 C11 -2.8(7)
C9 C10 C11 C12 0.5(7)
C10 C11 C12 C7 3.1(7)
C10 C11 C12 N3 -177.7(4)
N2 C7 C12 C11 168.9(4)
C8 C7 C12 C11 -4.4(6)
N2 C7 C12 N3 -10.3(6)
C8 C7 C12 N3 176.4(4)
C16 N3 C12 C11 55.2(6)
Li2 N3 C12 C11 -176.7(4)
C16 N3 C12 C7 -125.6(4)
Li2 N3 C12 C7 2.5(5)
C1 N1 C13 C15 68.7(5)
Li1 N1 C13 C15 -73.0(5)
C1 N1 C13 C14 -169.8(4)
Li1 N1 C13 C14 48.5(5)
C12 N3 C16 C17 -161.0(4)
Li2 N3 C16 C17 75.5(5)
C12 N3 C16 C18 77.4(5)
Li2 N3 C16 C18 -46.1(5)
C31 N4 C19 C20 32.6(7)
Li1 N4 C19 C20 174.6(4)
C31 N4 C19 C24 -149.9(4)
Li1 N4 C19 C24 -7.9(5)
C24 C19 C20 C21 -1.0(7)
N4 C19 C20 C21 176.3(4)
C19 C20 C21 C22 -3.0(7)
C20 C21 C22 C23 3.1(7)
C21 C22 C23 C24 0.9(7)
C22 C23 C24 N5 -178.6(4)
C22 C23 C24 C19 -4.8(6)
C25 N5 C24 C23 -38.9(6)
Li2 N5 C24 C23 97.1(5)
Li1 N5 C24 C23 179.5(4)
C25 N5 C24 C19 147.6(4)
Li2 N5 C24 C19 -76.4(5)
Li1 N5 C24 C19 6.0(5)
C20 C19 C24 C23 4.9(6)
N4 C19 C24 C23 -172.6(4)
C20 C19 C24 N5 178.8(4)
N4 C19 C24 N5 1.3(6)
C24 N5 C25 C26 -30.9(6)
Li2 N5 C25 C26 -170.9(4)
Li1 N5 C25 C26 105.0(5)
C24 N5 C25 C30 153.0(4)
Li2 N5 C25 C30 13.0(5)
Li1 N5 C25 C30 -71.1(5)
N5 C25 C26 C27 -178.6(4)
C30 C25 C26 C27 -2.3(6)
C25 C26 C27 C28 1.8(7)
C26 C27 C28 C29 0.3(7)
C27 C28 C29 C30 -1.8(7)
C28 C29 C30 C25 1.3(6)
C28 C29 C30 N6 -177.8(4)
N5 C25 C30 C29 177.2(4)
C26 C25 C30 C29 0.8(6)
N5 C25 C30 N6 -3.7(6)
C26 C25 C30 N6 179.8(4)
C34 N6 C30 C29 24.5(6)
Li2 N6 C30 C29 171.9(4)
C34 N6 C30 C25 -154.6(4)
Li2 N6 C30 C25 -7.1(5)
C19 N4 C31 C33 64.9(6)
Li1 N4 C31 C33 -71.9(5)
C19 N4 C31 C32 -172.3(4)
Li1 N4 C31 C32 50.9(6)
C30 N6 C34 C35 70.9(5)
Li2 N6 C34 C35 -68.9(5)
C30 N6 C34 C36 -166.4(4)
Li2 N6 C34 C36 53.8(5)
